data_7247153
loop_
_publ_author_name
'Easmin, Samina'
'Pedireddi, Venkateswara Rao'

_publ_section_title
;
 Supramolecular assemblies in the molecular complexes of
 4-cyanophenylboronic acid with different N-donor ligands
;
_journal_issue 33
_journal_name_full 'RSC Advances'
_journal_page_first 23267
_journal_page_last 23284
_journal_paper_doi 10.1039/D3RA03936F
_journal_volume 13
_journal_year 2023
_chemical_formula_sum 'C19 H20 B N3 O3'
_chemical_formula_weight 349.19
_space_group_crystal_system triclinic
_space_group_IT_number 2
_space_group_name_Hall '-P 1'
_space_group_name_H-M_alt 'P -1'
_atom_sites_solution_hydrogens mixed
_audit_creation_method SHELXL-2018/3
_audit_update_record
;
2023-05-02 deposited with the CCDC.	2023-07-17 downloaded from the CCDC.
;
_cell_angle_alpha 99.982(5)
_cell_angle_beta 102.829(4)
_cell_angle_gamma 105.296(7)
_cell_formula_units_Z 2
_cell_length_a 7.5470(4)
_cell_length_b 11.5173(7)
_cell_length_c 11.9183(8)
_cell_measurement_reflns_used 5679
_cell_measurement_temperature 293(2)
_cell_measurement_theta_max 26.23
_cell_measurement_theta_min 2.27
_cell_volume 944.22(11)
_computing_cell_refinement 'Bruker SAINT'
_computing_data_collection 'Bruker APEX2'
_computing_data_reduction 'Bruker SAINT'
_computing_molecular_graphics 'Bruker SHELXTL'
_computing_publication_material 'Bruker SHELXTL'
_computing_structure_refinement 'SHELXL-2018/3 (Sheldrick, 2018)'
_computing_structure_solution 'SHELXT 2014/5 (Sheldrick, 2014)'
_diffrn_ambient_temperature 293(2)
_diffrn_measured_fraction_theta_full 0.997
_diffrn_measured_fraction_theta_max 0.988
_diffrn_measurement_device_type 'Bruker APEX-II CCD'
_diffrn_measurement_method '\f and \w scans'
_diffrn_radiation_type MoK\a
_diffrn_radiation_wavelength 0.71073
_diffrn_reflns_av_R_equivalents 0.0959
_diffrn_reflns_av_unetI/netI 0.0621
_diffrn_reflns_Laue_measured_fraction_full 0.997
_diffrn_reflns_Laue_measured_fraction_max 0.988
_diffrn_reflns_limit_h_max 9
_diffrn_reflns_limit_h_min -9
_diffrn_reflns_limit_k_max 14
_diffrn_reflns_limit_k_min -14
_diffrn_reflns_limit_l_max 14
_diffrn_reflns_limit_l_min -15
_diffrn_reflns_number 26286
_diffrn_reflns_point_group_measured_fraction_full 0.997
_diffrn_reflns_point_group_measured_fraction_max 0.988
_diffrn_reflns_theta_full 25.242
_diffrn_reflns_theta_max 26.678
_diffrn_reflns_theta_min 1.808
_exptl_absorpt_coefficient_mu 0.083
_exptl_absorpt_correction_T_max 0.7454
_exptl_absorpt_correction_T_min 0.6250
_exptl_absorpt_correction_type multi-scan
_exptl_absorpt_process_details
;
 SADABS 2016/2: Krause, L., Herbst-Irmer, R., Sheldrick G.M. & Stalke D.,
 J. Appl. Cryst. 48 (2015) 3-10
;
_exptl_crystal_colour colorless
_exptl_crystal_density_diffrn 1.228
_exptl_crystal_description rod
_exptl_crystal_F_000 368
_exptl_crystal_size_max 0.530
_exptl_crystal_size_mid 0.230
_exptl_crystal_size_min 0.200
_refine_diff_density_max 0.183
_refine_diff_density_min -0.186
_refine_diff_density_rms 0.036
_refine_ls_extinction_method none
_refine_ls_goodness_of_fit_ref 1.002
_refine_ls_hydrogen_treatment mixed
_refine_ls_matrix_type full
_refine_ls_number_parameters 265
_refine_ls_number_reflns 3941
_refine_ls_number_restraints 0
_refine_ls_restrained_S_all 1.002
_refine_ls_R_factor_all 0.1079
_refine_ls_R_factor_gt 0.0645
_refine_ls_shift/su_max 0.002
_refine_ls_shift/su_mean 0.000
_refine_ls_structure_factor_coef Fsqd
_refine_ls_weighting_details 'w=1/[\s^2^(Fo^2^)+(0.0731P)^2^+0.3460P] where P=(Fo^2^+2Fc^2^)/3'
_refine_ls_weighting_scheme calc
_refine_ls_wR_factor_gt 0.1651
_refine_ls_wR_factor_ref 0.1955
_reflns_Friedel_coverage 0.000
_reflns_number_gt 2355
_reflns_number_total 3941
_reflns_threshold_expression 'I > 2\s(I)'
_cod_data_source_file d3ra03936f2.cif
_cod_data_source_block 4Cyanophenylboronicacid_12bis(4pyridyl)ethane
_cod_database_code 7247153
_shelx_shelxl_version_number 2018/3
_shelx_space_group_comment
;
The symmetry employed for this shelxl refinement is uniquely defined
by the following loop, which should always be used as a source of
symmetry information in preference to the above space-group names.
They are only intended as comments.
;
_shelx_estimated_absorpt_t_min 0.957
_shelx_estimated_absorpt_t_max 0.984

loop_
_space_group_symop_operation_xyz
'x, y, z'
'-x, -y, -z'

loop_
_atom_site_label
_atom_site_type_symbol
_atom_site_fract_x
_atom_site_fract_y
_atom_site_fract_z
_atom_site_U_iso_or_equiv
_atom_site_adp_type
_atom_site_occupancy
_atom_site_site_symmetry_order
_atom_site_calc_flag
_atom_site_refinement_flags_posn
_atom_site_refinement_flags_adp
_atom_site_refinement_flags_occupancy
_atom_site_disorder_assembly
_atom_site_disorder_group
O1 O 0.5817(3) 0.1962(2) 0.29630(17) 0.0902(6) Uani 1 1 d . . . . .
H1 H 0.600338 0.198347 0.231364 0.135 Uiso 1 1 calc R U . . .
O2 O 0.7002(3) 0.1345(2) 0.46559(16) 0.0843(6) Uani 1 1 d . . . . .
H2A H 0.630313 0.171322 0.488368 0.126 Uiso 1 1 calc R U . . .
O3 O 0.5527(4) 0.2310(3) 0.0764(2) 0.1096(9) Uani 1 1 d . . . . .
N1 N 0.4684(3) 0.2482(2) 0.5603(2) 0.0725(6) Uani 1 1 d . . . . .
N2 N -0.3073(4) 0.6285(2) 0.8963(2) 0.0883(7) Uani 1 1 d . . . . .
N3 N 1.2748(4) -0.1443(2) 0.1073(2) 0.0916(8) Uani 1 1 d . . . . .
C1 C 0.8270(3) 0.0758(2) 0.2952(2) 0.0580(6) Uani 1 1 d . . . . .
C2 C 0.9914(4) 0.0643(2) 0.3664(2) 0.0663(6) Uani 1 1 d . . . . .
H2 H 1.022790 0.094783 0.448255 0.080 Uiso 1 1 calc R U . . .
C3 C 1.1094(4) 0.0092(2) 0.3196(2) 0.0681(7) Uani 1 1 d . . . . .
H3 H 1.219992 0.004260 0.368951 0.082 Uiso 1 1 calc R U . . .
C4 C 1.0610(3) -0.0384(2) 0.1987(2) 0.0595(6) Uani 1 1 d . . . . .
C5 C 0.8958(3) -0.0304(2) 0.1248(2) 0.0620(6) Uani 1 1 d . . . . .
H5 H 0.862434 -0.063604 0.043290 0.074 Uiso 1 1 calc R U . . .
C6 C 0.7819(3) 0.0275(2) 0.1738(2) 0.0620(6) Uani 1 1 d . . . . .
H6 H 0.672880 0.034108 0.124191 0.074 Uiso 1 1 calc R U . . .
C7 C 1.1814(4) -0.0973(2) 0.1481(2) 0.0692(7) Uani 1 1 d . . . . .
C8 C 0.4106(4) 0.2202(3) 0.6510(3) 0.0814(8) Uani 1 1 d . . . . .
H8 H 0.452243 0.161655 0.684768 0.098 Uiso 1 1 calc R U . . .
C9 C 0.2923(5) 0.2725(3) 0.6987(3) 0.1027(11) Uani 1 1 d . . . . .
H9 H 0.254116 0.248280 0.762351 0.123 Uiso 1 1 calc R U . . .
C10 C 0.2304(7) 0.3599(4) 0.6532(4) 0.1296(15) Uani 1 1 d . . . . .
C11 C 0.2904(7) 0.3879(4) 0.5591(4) 0.1358(16) Uani 1 1 d . . . . .
H11 H 0.252342 0.446907 0.524169 0.163 Uiso 1 1 calc R U . . .
C12 C 0.4056(5) 0.3306(3) 0.5153(3) 0.1002(11) Uani 1 1 d . . . . .
H12 H 0.441852 0.351076 0.449815 0.120 Uiso 1 1 calc R U . . .
C15 C -0.2968(5) 0.5196(3) 0.9074(3) 0.0984(10) Uani 1 1 d . . . . .
H15 H -0.369056 0.479349 0.951373 0.118 Uiso 1 1 calc R U . . .
C16 C -0.1868(6) 0.4613(3) 0.8587(4) 0.1143(13) Uani 1 1 d . . . . .
H16 H -0.184411 0.383994 0.870757 0.137 Uiso 1 1 calc R U . . .
C17 C -0.0819(6) 0.5147(4) 0.7934(4) 0.1229(14) Uani 1 1 d . . . . .
C18 C -0.0907(6) 0.6278(4) 0.7808(4) 0.1228(14) Uani 1 1 d . . . . .
H18 H -0.019303 0.669832 0.737453 0.147 Uiso 1 1 calc R U . . .
C19 C -0.2058(6) 0.6796(3) 0.8326(4) 0.1070(11) Uani 1 1 d . . . . .
H19 H -0.211600 0.756582 0.821434 0.128 Uiso 1 1 calc R U . . .
B1 B 0.6942(4) 0.1387(3) 0.3530(3) 0.0639(7) Uani 1 1 d . . . . .
H4 H 0.488(6) 0.277(4) 0.069(4) 0.137(15) Uiso 1 1 d . . . . .
H7 H 0.579(6) 0.216(4) 0.013(4) 0.133(15) Uiso 1 1 d . . . . .
C13A C 0.037(2) 0.3896(14) 0.6677(11) 0.123(5) Uani 0.44(2) 1 d . . P A 1
H13A H -0.014134 0.425753 0.605136 0.148 Uiso 0.44(2) 1 calc R U P A 1
H13B H -0.061048 0.315277 0.667382 0.148 Uiso 0.44(2) 1 calc R U P A 1
C14A C 0.104(2) 0.4772(11) 0.7815(11) 0.113(5) Uani 0.413(19) 1 d . . P A 1
H14A H 0.207311 0.548937 0.783253 0.136 Uiso 0.413(19) 1 calc R U P A 1
H14B H 0.146916 0.439333 0.844502 0.136 Uiso 0.413(19) 1 calc R U P A 1
C13B C 0.160(2) 0.4471(13) 0.7342(17) 0.195(7) Uani 0.56(2) 1 d . . P A 2
H13C H 0.194312 0.435855 0.814082 0.234 Uiso 0.56(2) 1 calc R U P A 2
H13D H 0.227407 0.532385 0.737090 0.234 Uiso 0.56(2) 1 calc R U P A 2
C14B C -0.0102(19) 0.4311(12) 0.7034(16) 0.172(5) Uani 0.587(19) 1 d . . P A 2
H14C H -0.077981 0.344346 0.694589 0.206 Uiso 0.587(19) 1 calc R U P A 2
H14D H -0.043151 0.448933 0.626203 0.206 Uiso 0.587(19) 1 calc R U P A 2

loop_
_atom_site_aniso_label
_atom_site_aniso_U_11
_atom_site_aniso_U_22
_atom_site_aniso_U_33
_atom_site_aniso_U_23
_atom_site_aniso_U_13
_atom_site_aniso_U_12
O1 0.1071(15) 0.1238(16) 0.0855(13) 0.0380(12) 0.0520(12) 0.0828(13)
O2 0.0976(14) 0.1144(15) 0.0784(12) 0.0319(11) 0.0503(11) 0.0683(12)
O3 0.140(2) 0.162(2) 0.0831(15) 0.0396(15) 0.0548(15) 0.114(2)
N1 0.0744(14) 0.0770(14) 0.0797(14) 0.0126(11) 0.0400(12) 0.0354(11)
N2 0.0929(18) 0.0957(18) 0.0947(17) 0.0111(14) 0.0408(15) 0.0559(15)
N3 0.1005(18) 0.1135(19) 0.1004(18) 0.0341(15) 0.0548(15) 0.0716(16)
C1 0.0581(14) 0.0633(14) 0.0636(14) 0.0165(11) 0.0292(11) 0.0264(11)
C2 0.0651(15) 0.0842(17) 0.0578(14) 0.0138(12) 0.0231(12) 0.0347(13)
C3 0.0609(15) 0.0878(18) 0.0694(16) 0.0228(13) 0.0243(12) 0.0391(13)
C4 0.0616(14) 0.0657(14) 0.0699(15) 0.0226(11) 0.0338(12) 0.0343(11)
C5 0.0675(15) 0.0725(15) 0.0598(13) 0.0179(11) 0.0280(12) 0.0350(12)
C6 0.0591(14) 0.0764(15) 0.0642(14) 0.0202(12) 0.0240(11) 0.0367(12)
C7 0.0737(17) 0.0813(17) 0.0780(17) 0.0297(13) 0.0388(14) 0.0450(14)
C8 0.088(2) 0.0860(19) 0.0880(19) 0.0250(15) 0.0424(17) 0.0409(16)
C9 0.117(3) 0.112(3) 0.106(2) 0.025(2) 0.076(2) 0.044(2)
C10 0.168(4) 0.122(3) 0.168(4) 0.042(3) 0.120(3) 0.094(3)
C11 0.179(4) 0.121(3) 0.191(4) 0.075(3) 0.117(4) 0.108(3)
C12 0.133(3) 0.108(2) 0.113(2) 0.052(2) 0.080(2) 0.070(2)
C15 0.100(2) 0.106(2) 0.119(3) 0.037(2) 0.058(2) 0.053(2)
C16 0.123(3) 0.085(2) 0.174(4) 0.043(2) 0.075(3) 0.063(2)
C17 0.130(3) 0.108(3) 0.185(4) 0.039(3) 0.103(3) 0.075(2)
C18 0.139(3) 0.105(3) 0.174(4) 0.049(3) 0.107(3) 0.059(2)
C19 0.133(3) 0.080(2) 0.144(3) 0.032(2) 0.071(3) 0.062(2)
B1 0.0651(17) 0.0685(17) 0.0700(18) 0.0150(14) 0.0315(14) 0.0316(14)
C13A 0.075(7) 0.146(9) 0.118(8) -0.056(6) 0.015(6) 0.052(7)
C14A 0.070(7) 0.145(8) 0.096(7) -0.052(6) 0.012(6) 0.050(6)
C13B 0.114(11) 0.206(10) 0.232(14) -0.086(11) 0.070(11) 0.069(8)
C14B 0.109(9) 0.189(9) 0.194(12) -0.059(9) 0.038(9) 0.084(7)

loop_
_atom_type_symbol
_atom_type_description
_atom_type_scat_dispersion_real
_atom_type_scat_dispersion_imag
_atom_type_scat_source
C C 0.0033 0.0016 'International Tables Vol C Tables 4.2.6.8 and 6.1.1.4'
H H 0.0000 0.0000 'International Tables Vol C Tables 4.2.6.8 and 6.1.1.4'
B B 0.0013 0.0007 'International Tables Vol C Tables 4.2.6.8 and 6.1.1.4'
N N 0.0061 0.0033 'International Tables Vol C Tables 4.2.6.8 and 6.1.1.4'
O O 0.0106 0.0060 'International Tables Vol C Tables 4.2.6.8 and 6.1.1.4'

loop_
_geom_angle_atom_site_label_1
_geom_angle_atom_site_label_2
_geom_angle_atom_site_label_3
_geom_angle
_geom_angle_site_symmetry_1
_geom_angle_site_symmetry_3
_geom_angle_publ_flag
C12 N1 C8 116.2(2) . . ?
C19 N2 C15 115.3(2) . . ?
C6 C1 C2 117.6(2) . . ?
C6 C1 B1 121.9(2) . . ?
C2 C1 B1 120.4(2) . . ?
C3 C2 C1 122.1(2) . . ?
C4 C3 C2 119.1(2) . . ?
C3 C4 C5 120.5(2) . . ?
C3 C4 C7 119.9(2) . . ?
C5 C4 C7 119.6(2) . . ?
C6 C5 C4 119.3(2) . . ?
C5 C6 C1 121.4(2) . . ?
N3 C7 C4 179.3(3) . . ?
N1 C8 C9 123.5(3) . . ?
C10 C9 C8 120.2(3) . . ?
C11 C10 C9 115.9(3) . . ?
C11 C10 C13B 123.6(6) . . ?
C9 C10 C13B 117.2(7) . . ?
C11 C10 C13A 116.6(6) . . ?
C9 C10 C13A 123.1(6) . . ?
C10 C11 C12 120.6(3) . . ?
N1 C12 C11 123.7(3) . . ?
N2 C15 C16 124.1(3) . . ?
C17 C16 C15 120.2(3) . . ?
C16 C17 C18 116.6(3) . . ?
C16 C17 C14B 119.4(5) . . ?
C18 C17 C14B 121.0(6) . . ?
C16 C17 C14A 119.1(5) . . ?
C18 C17 C14A 119.3(6) . . ?
C17 C18 C19 119.3(3) . . ?
N2 C19 C18 124.4(3) . . ?
O2 B1 O1 119.7(2) . . ?
O2 B1 C1 116.5(2) . . ?
O1 B1 C1 123.8(2) . . ?
C14A C13A C10 102.2(11) . . ?
C13A C14A C17 103.0(11) . . ?
C14B C13B C10 114.7(17) . . ?
C13B C14B C17 113.9(16) . . ?

loop_
_geom_bond_atom_site_label_1
_geom_bond_atom_site_label_2
_geom_bond_distance
_geom_bond_site_symmetry_2
_geom_bond_publ_flag
O1 B1 1.346(3) . ?
O2 B1 1.343(3) . ?
N1 C12 1.308(4) . ?
N1 C8 1.311(3) . ?
N2 C19 1.298(4) . ?
N2 C15 1.304(4) . ?
N3 C7 1.136(3) . ?
C1 C6 1.387(3) . ?
C1 C2 1.391(3) . ?
C1 B1 1.587(3) . ?
C2 C3 1.380(3) . ?
C3 C4 1.377(3) . ?
C4 C5 1.393(3) . ?
C4 C7 1.441(3) . ?
C5 C6 1.383(3) . ?
C8 C9 1.369(4) . ?
C9 C10 1.360(5) . ?
C10 C11 1.357(5) . ?
C10 C13B 1.548(12) . ?
C10 C13A 1.625(13) . ?
C11 C12 1.360(4) . ?
C15 C16 1.361(4) . ?
C16 C17 1.339(5) . ?
C17 C18 1.353(5) . ?
C17 C14B 1.596(13) . ?
C17 C14A 1.598(12) . ?
C18 C19 1.370(4) . ?
C13A C14A 1.44(2) . ?
C13B C14B 1.21(2) . ?
